data_4078973
loop_
_publ_author_name
'Spasyuk, Denis'
'Gusev, Dmitry G.'

_publ_section_title
;
 Acceptorless Dehydrogenative Coupling of Ethanol and Hydrogenation of
 Esters and Imines
;
_journal_issue 15
_journal_name_full Organometallics
_journal_page_first 5239
_journal_paper_doi 10.1021/om300670r
_journal_volume 31
_journal_year 2012
_chemical_formula_moiety 'C13 H30 Cl N O Os P2 '
_chemical_formula_sum 'C13 H30 Cl N O Os P2'
_chemical_formula_weight 503.97
_chemical_name_systematic
; 
 ? 
;
_space_group_IT_number 2
_symmetry_cell_setting triclinic
_symmetry_space_group_name_Hall '-P 1'
_symmetry_space_group_name_H-M 'P -1'
_atom_sites_solution_hydrogens geom
_atom_sites_solution_primary direct
_atom_sites_solution_secondary difmap
_audit_creation_method SHELXL-97
_cell_angle_alpha 91.3320(10)
_cell_angle_beta 110.5750(10)
_cell_angle_gamma 98.5110(10)
_cell_formula_units_Z 2.00
_cell_length_a 8.9977(3)
_cell_length_b 10.3307(3)
_cell_length_c 10.6084(3)
_cell_measurement_reflns_used 9990
_cell_measurement_temperature 150(2)
_cell_measurement_theta_max 71.08
_cell_measurement_theta_min 4.34
_cell_volume 909.99(5)
_computing_cell_refinement 'Bruker SAINT'
_computing_data_collection 'Bruker APEX2'
_computing_data_reduction 'Bruker SAINT'
_computing_molecular_graphics 'Platon Ortep'
_computing_publication_material 'LinXTL v.  3.4.5'
_computing_structure_refinement 'SHELXL97 (Sheldrick, 2008)'
_computing_structure_solution 'SHELXS97 (Sheldrick, 2008)'
_diffrn_ambient_temperature 150
_diffrn_detector_area_resol_mean 8.3
_diffrn_measured_fraction_theta_full 0.959
_diffrn_measured_fraction_theta_max 0.959
_diffrn_measurement_device_type 'Bruker Microstar'
_diffrn_measurement_method '\f and \w scans'
_diffrn_radiation_monochromator 'Helios optics'
_diffrn_radiation_source 'Rotating Anode'
_diffrn_radiation_type CuK\a
_diffrn_radiation_wavelength 1.54178
_diffrn_reflns_av_R_equivalents 0.0395
_diffrn_reflns_av_sigmaI/netI 0.0206
_diffrn_reflns_limit_h_max 10
_diffrn_reflns_limit_h_min -11
_diffrn_reflns_limit_k_max 12
_diffrn_reflns_limit_k_min -12
_diffrn_reflns_limit_l_max 13
_diffrn_reflns_limit_l_min -12
_diffrn_reflns_number 17673
_diffrn_reflns_theta_full 71.26
_diffrn_reflns_theta_max 71.26
_diffrn_reflns_theta_min 4.34
_exptl_absorpt_coefficient_mu 16.190
_exptl_absorpt_correction_T_max 0.8724
_exptl_absorpt_correction_T_min 0.6821
_exptl_absorpt_correction_type multi-scan
_exptl_absorpt_process_details 'Sadabs (Sheldrick, 1996)'
_exptl_crystal_colour Colourless
_exptl_crystal_density_diffrn 1.839
_exptl_crystal_density_meas ?
_exptl_crystal_density_method 'not measured'
_exptl_crystal_description Block
_exptl_crystal_F_000 492
_exptl_crystal_size_max 0.16
_exptl_crystal_size_mid 0.12
_exptl_crystal_size_min 0.10
_refine_diff_density_max 1.894
_refine_diff_density_min -1.930
_refine_diff_density_rms 0.186
_refine_ls_extinction_method none
_refine_ls_goodness_of_fit_ref 1.164
_refine_ls_hydrogen_treatment mixed
_refine_ls_matrix_type full
_refine_ls_number_parameters 184
_refine_ls_number_reflns 3386
_refine_ls_number_restraints 0
_refine_ls_restrained_S_all 1.164
_refine_ls_R_factor_all 0.0312
_refine_ls_R_factor_gt 0.0310
_refine_ls_shift/su_max 0.002
_refine_ls_shift/su_mean 0.000
_refine_ls_structure_factor_coef Fsqd
_refine_ls_weighting_details 'calc w=1/[\s^2^(Fo^2^)+(0.0483P)^2^+3.4837P] where P=(Fo^2^+2Fc^2^)/3'
_refine_ls_weighting_scheme calc
_refine_ls_wR_factor_gt 0.0805
_refine_ls_wR_factor_ref 0.0806
_reflns_number_gt 3381
_reflns_number_total 3386
_reflns_threshold_expression >2sigma(I)
_cod_data_source_file om300670r_si_002.cif
_cod_data_source_block ds7
_cod_depositor_comments
;
The following automatic conversions were performed:

'_symmetry_cell_setting' value 'Triclinic' changed to 'triclinic'
according to /home/saulius/struct/CIF-dictionaries/cif_core.dic
dictionary named 'cif_core.dic' version 2.4.2 from 2011-04-26.

Automatic conversion script
Id: cif_fix_values 1891 2012-01-12 08:04:46Z andrius 

The following automatic conversions were performed:

'_exptl_crystal_density_meas' value 'not measured' was changed to '?'
- the value is perceived as not measured.

Automatic conversion script
Id: cif_fix_values 3008 2015-01-20 13:52:24Z robertas 
;
_cod_original_sg_symbol_H-M P-1
_cod_database_code 4078973

loop_
_symmetry_equiv_pos_as_xyz
'x, y, z'
'-x, -y, -z'

loop_
_atom_site_label
_atom_site_type_symbol
_atom_site_fract_x
_atom_site_fract_y
_atom_site_fract_z
_atom_site_U_iso_or_equiv
_atom_site_adp_type
_atom_site_occupancy
_atom_site_symmetry_multiplicity
_atom_site_calc_flag
_atom_site_refinement_flags
C2 C -0.1944(6) 0.1887(5) 0.9071(5) 0.0161(10) Uani 1 1 d .
H2A H -0.2747 0.2101 0.9421 0.019 Uiso 1 1 calc R
H2B H -0.1910 0.0956 0.9132 0.019 Uiso 1 1 calc R
C3 C -0.2404(6) 0.2205(5) 0.7596(5) 0.0164(10) Uani 1 1 d .
H3A H -0.2638 0.3092 0.7509 0.020 Uiso 1 1 calc R
H3B H -0.3362 0.1606 0.7040 0.020 Uiso 1 1 calc R
C4 C 0.0173(6) 0.2260(5) 1.1293(5) 0.0130(9) Uani 1 1 d .
H4A H 0.0263 0.1336 1.1292 0.016 Uiso 1 1 calc R
H4B H -0.0622 0.2393 1.1686 0.016 Uiso 1 1 calc R
C5 C 0.1796(6) 0.3082(5) 1.2127(4) 0.0131(9) Uani 1 1 d .
H5A H 0.2218 0.2744 1.3006 0.016 Uiso 1 1 calc R
H5B H 0.1667 0.3985 1.2262 0.016 Uiso 1 1 calc R
C6 C -0.1152(6) 0.0365(5) 0.6256(5) 0.0166(10) Uani 1 1 d .
H6A H -0.0240 0.0224 0.6016 0.020 Uiso 1 1 calc R
H6B H -0.1207 -0.0228 0.6940 0.020 Uiso 1 1 calc R
C7 C -0.2669(7) -0.0033(6) 0.5012(6) 0.0251(12) Uani 1 1 d .
H7A H -0.3580 0.0179 0.5196 0.038 Uiso 1 1 calc R
H7B H -0.2825 -0.0961 0.4787 0.038 Uiso 1 1 calc R
H7C H -0.2559 0.0432 0.4268 0.038 Uiso 1 1 calc R
C8 C -0.1116(6) 0.3067(5) 0.5603(5) 0.0168(10) Uani 1 1 d .
H8A H -0.2202 0.2769 0.4969 0.020 Uiso 1 1 calc R
H8B H -0.1058 0.3965 0.5931 0.020 Uiso 1 1 calc R
C9 C 0.0057(7) 0.3052(6) 0.4857(6) 0.0249(12) Uani 1 1 d .
H9A H 0.1139 0.3319 0.5481 0.037 Uiso 1 1 calc R
H9B H -0.0175 0.3647 0.4158 0.037 Uiso 1 1 calc R
H9C H -0.0056 0.2181 0.4462 0.037 Uiso 1 1 calc R
C10 C 0.4409(6) 0.1779(5) 1.2073(5) 0.0150(9) Uani 1 1 d .
H10A H 0.4943 0.2061 1.3026 0.018 Uiso 1 1 calc R
H10B H 0.3697 0.0955 1.1997 0.018 Uiso 1 1 calc R
C11 C 0.5666(7) 0.1557(6) 1.1476(6) 0.0241(11) Uani 1 1 d .
H11A H 0.5151 0.1328 1.0522 0.036 Uiso 1 1 calc R
H11B H 0.6200 0.0856 1.1897 0.036 Uiso 1 1 calc R
H11C H 0.6440 0.2345 1.1632 0.036 Uiso 1 1 calc R
C12 C 0.4590(6) 0.4575(5) 1.1768(5) 0.0175(10) Uani 1 1 d .
H12A H 0.5455 0.4554 1.1425 0.021 Uiso 1 1 calc R
H12B H 0.4019 0.5273 1.1358 0.021 Uiso 1 1 calc R
C13 C 0.5330(7) 0.4909(5) 1.3298(6) 0.0265(12) Uani 1 1 d .
H13A H 0.4487 0.4869 1.3661 0.040 Uiso 1 1 calc R
H13B H 0.5949 0.5778 1.3488 0.040 Uiso 1 1 calc R
H13C H 0.6017 0.4289 1.3705 0.040 Uiso 1 1 calc R
C14 C 0.3062(6) 0.2318(5) 0.8275(5) 0.0119(9) Uani 1 1 d .
Cl1 Cl 0.14010(13) 0.49727(10) 0.86951(11) 0.0143(2) Uani 1 1 d .
N1 N -0.0339(5) 0.2658(4) 0.9888(4) 0.0098(8) Uani 1 1 d .
O1 O 0.4014(4) 0.2098(4) 0.7837(4) 0.0192(7) Uani 1 1 d .
Os1 Os 0.15068(2) 0.256905(16) 0.898722(16) 0.00837(10) Uani 1 1 d .
P1 P -0.07344(14) 0.20463(11) 0.70260(11) 0.0105(2) Uani 1 1 d .
P2 P 0.32048(13) 0.30144(11) 1.12322(11) 0.0103(2) Uani 1 1 d .
H1 H 0.123(5) 0.161(5) 0.905(5) -0.007(10) Uiso 1 1 d .
H2 H -0.054(8) 0.349(7) 0.985(6) 0.020(16) Uiso 1 1 d .

loop_
_atom_site_aniso_label
_atom_site_aniso_U_11
_atom_site_aniso_U_22
_atom_site_aniso_U_33
_atom_site_aniso_U_23
_atom_site_aniso_U_13
_atom_site_aniso_U_12
C2 0.016(2) 0.024(2) 0.008(2) -0.0026(18) 0.0037(19) 0.0012(19)
C3 0.010(2) 0.028(3) 0.008(2) -0.0019(19) -0.0010(18) 0.0035(19)
C4 0.011(2) 0.019(2) 0.006(2) -0.0004(17) 0.0007(17) -0.0004(18)
C5 0.013(2) 0.020(2) 0.0039(19) -0.0023(17) 0.0010(17) 0.0021(18)
C6 0.018(2) 0.015(2) 0.012(2) -0.0049(18) 0.001(2) 0.0009(19)
C7 0.023(3) 0.025(3) 0.017(3) -0.009(2) -0.003(2) 0.000(2)
C8 0.021(2) 0.016(2) 0.010(2) -0.0016(18) 0.0006(19) 0.0033(19)
C9 0.030(3) 0.027(3) 0.019(3) 0.005(2) 0.011(2) 0.003(2)
C10 0.016(2) 0.019(2) 0.009(2) -0.0003(17) 0.0021(18) 0.0054(19)
C11 0.025(3) 0.032(3) 0.018(3) 0.003(2) 0.007(2) 0.015(2)
C12 0.017(2) 0.018(2) 0.012(2) -0.0011(18) 0.0001(19) -0.0008(19)
C13 0.027(3) 0.022(3) 0.016(3) 0.000(2) -0.006(2) -0.005(2)
C14 0.010(2) 0.014(2) 0.010(2) -0.0015(17) 0.0010(18) 0.0032(17)
Cl1 0.0166(5) 0.0138(5) 0.0117(5) -0.0013(4) 0.0042(4) 0.0029(4)
N1 0.0072(18) 0.0155(19) 0.0073(18) -0.0028(14) 0.0032(15) 0.0028(15)
O1 0.0161(17) 0.0271(19) 0.0159(17) -0.0044(14) 0.0067(15) 0.0061(15)
Os1 0.00766(13) 0.01159(14) 0.00344(13) -0.00272(8) -0.00069(9) 0.00139(8)
P1 0.0088(5) 0.0153(5) 0.0042(5) -0.0025(4) -0.0012(4) 0.0017(4)
P2 0.0087(5) 0.0142(5) 0.0039(5) -0.0025(4) -0.0018(4) 0.0005(4)

loop_
_atom_type_symbol
_atom_type_description
_atom_type_scat_dispersion_real
_atom_type_scat_dispersion_imag
_atom_type_scat_source
C C 0.0181 0.0091 'International Tables Vol C Tables 4.2.6.8 and 6.1.1.4'
H H 0.0000 0.0000 'International Tables Vol C Tables 4.2.6.8 and 6.1.1.4'
N N 0.0311 0.0180 'International Tables Vol C Tables 4.2.6.8 and 6.1.1.4'
O O 0.0492 0.0322 'International Tables Vol C Tables 4.2.6.8 and 6.1.1.4'
P P 0.2955 0.4335 'International Tables Vol C Tables 4.2.6.8 and 6.1.1.4'
Cl Cl 0.3639 0.7018 'International Tables Vol C Tables 4.2.6.8 and 6.1.1.4'
Os Os -4.9801 6.2216 'International Tables Vol C Tables 4.2.6.8 and 6.1.1.4'

loop_
_geom_angle_atom_site_label_1
_geom_angle_atom_site_label_2
_geom_angle_atom_site_label_3
_geom_angle
N1 C2 C3 109.9(4)
N1 C2 H2A 109.7
C3 C2 H2A 109.7
N1 C2 H2B 109.7
C3 C2 H2B 109.7
H2A C2 H2B 108.2
C2 C3 P1 109.3(3)
C2 C3 H3A 109.8
P1 C3 H3A 109.8
C2 C3 H3B 109.8
P1 C3 H3B 109.8
H3A C3 H3B 108.3
N1 C4 C5 109.2(4)
N1 C4 H4A 109.8
C5 C4 H4A 109.8
N1 C4 H4B 109.8
C5 C4 H4B 109.8
H4A C4 H4B 108.3
C4 C5 P2 109.2(3)
C4 C5 H5A 109.8
P2 C5 H5A 109.8
C4 C5 H5B 109.8
P2 C5 H5B 109.8
H5A C5 H5B 108.3
C7 C6 P1 117.9(4)
C7 C6 H6A 107.8
P1 C6 H6A 107.8
C7 C6 H6B 107.8
P1 C6 H6B 107.8
H6A C6 H6B 107.2
C6 C7 H7A 109.5
C6 C7 H7B 109.5
H7A C7 H7B 109.5
C6 C7 H7C 109.5
H7A C7 H7C 109.5
H7B C7 H7C 109.5
C9 C8 P1 114.0(4)
C9 C8 H8A 108.7
P1 C8 H8A 108.7
C9 C8 H8B 108.7
P1 C8 H8B 108.7
H8A C8 H8B 107.6
C8 C9 H9A 109.5
C8 C9 H9B 109.5
H9A C9 H9B 109.5
C8 C9 H9C 109.5
H9A C9 H9C 109.5
H9B C9 H9C 109.5
C11 C10 P2 112.7(3)
C11 C10 H10A 109.1
P2 C10 H10A 109.1
C11 C10 H10B 109.1
P2 C10 H10B 109.1
H10A C10 H10B 107.8
C10 C11 H11A 109.5
C10 C11 H11B 109.5
H11A C11 H11B 109.5
C10 C11 H11C 109.5
H11A C11 H11C 109.5
H11B C11 H11C 109.5
C13 C12 P2 114.9(4)
C13 C12 H12A 108.6
P2 C12 H12A 108.6
C13 C12 H12B 108.6
P2 C12 H12B 108.6
H12A C12 H12B 107.5
C12 C13 H13A 109.5
C12 C13 H13B 109.5
H13A C13 H13B 109.5
C12 C13 H13C 109.5
H13A C13 H13C 109.5
H13B C13 H13C 109.5
O1 C14 Os1 176.7(4)
C4 N1 C2 109.8(4)
C4 N1 Os1 112.2(3)
C2 N1 Os1 113.7(3)
C4 N1 H2 112(4)
C2 N1 H2 102(4)
Os1 N1 H2 107(4)
C14 Os1 N1 174.13(17)
C14 Os1 P1 98.15(14)
N1 Os1 P1 82.27(11)
C14 Os1 P2 97.48(14)
N1 Os1 P2 81.73(11)
P1 Os1 P2 163.77(5)
C14 Os1 Cl1 101.01(15)
N1 Os1 Cl1 84.85(11)
P1 Os1 Cl1 89.45(4)
P2 Os1 Cl1 91.80(4)
C14 Os1 H1 92(3)
N1 Os1 H1 82(3)
P1 Os1 H1 80(3)
P2 Os1 H1 95(3)
Cl1 Os1 H1 164(3)
C8 P1 C6 104.6(2)
C8 P1 C3 102.3(2)
C6 P1 C3 105.8(2)
C8 P1 Os1 122.38(17)
C6 P1 Os1 116.61(17)
C3 P1 Os1 103.05(15)
C12 P2 C5 104.4(2)
C12 P2 C10 104.6(2)
C5 P2 C10 103.7(2)
C12 P2 Os1 119.73(16)
C5 P2 Os1 103.05(15)
C10 P2 Os1 119.17(16)

loop_
_geom_bond_atom_site_label_1
_geom_bond_atom_site_label_2
_geom_bond_distance
C2 N1 1.489(6)
C2 C3 1.528(6)
C2 H2A 0.9700
C2 H2B 0.9700
C3 P1 1.832(5)
C3 H3A 0.9700
C3 H3B 0.9700
C4 N1 1.485(6)
C4 C5 1.526(6)
C4 H4A 0.9700
C4 H4B 0.9700
C5 P2 1.839(5)
C5 H5A 0.9700
C5 H5B 0.9700
C6 C7 1.522(7)
C6 P1 1.830(5)
C6 H6A 0.9700
C6 H6B 0.9700
C7 H7A 0.9600
C7 H7B 0.9600
C7 H7C 0.9600
C8 C9 1.527(8)
C8 P1 1.824(5)
C8 H8A 0.9700
C8 H8B 0.9700
C9 H9A 0.9600
C9 H9B 0.9600
C9 H9C 0.9600
C10 C11 1.519(7)
C10 P2 1.839(5)
C10 H10A 0.9700
C10 H10B 0.9700
C11 H11A 0.9600
C11 H11B 0.9600
C11 H11C 0.9600
C12 C13 1.531(7)
C12 P2 1.828(5)
C12 H12A 0.9700
C12 H12B 0.9700
C13 H13A 0.9600
C13 H13B 0.9600
C13 H13C 0.9600
C14 O1 1.154(6)
C14 Os1 1.854(5)
Cl1 Os1 2.5211(11)
N1 Os1 2.200(4)
N1 H2 0.91(7)
Os1 P1 2.3159(11)
Os1 P2 2.3241(11)
Os1 H1 1.00(5)

loop_
_geom_hbond_atom_site_label_D
_geom_hbond_atom_site_label_H
_geom_hbond_atom_site_label_A
_geom_hbond_distance_DH
_geom_hbond_distance_HA
_geom_hbond_distance_DA
_geom_hbond_angle_DHA
_geom_hbond_site_symmetry_A
N1 H2 Cl1 0.91(7) 2.57(7) 3.270(4) 135(5) 2_567

loop_
_geom_torsion_atom_site_label_1
_geom_torsion_atom_site_label_2
_geom_torsion_atom_site_label_3
_geom_torsion_atom_site_label_4
_geom_torsion
N1 C2 C3 P1 50.5(5)
N1 C4 C5 P2 -51.0(4)
C5 C4 N1 C2 -178.5(4)
C5 C4 N1 Os1 54.0(4)
C3 C2 N1 C4 -174.9(4)
C3 C2 N1 Os1 -48.2(5)
O1 C14 Os1 N1 11(8)
O1 C14 Os1 P1 -82(7)
O1 C14 Os1 P2 93(7)
O1 C14 Os1 Cl1 -173(7)
C4 N1 Os1 C14 53.5(16)
C2 N1 Os1 C14 -71.9(16)
C4 N1 Os1 P1 148.1(3)
C2 N1 Os1 P1 22.7(3)
C4 N1 Os1 P2 -29.2(3)
C2 N1 Os1 P2 -154.6(3)
C4 N1 Os1 Cl1 -121.8(3)
C2 N1 Os1 Cl1 112.8(3)
C9 C8 P1 C6 -66.1(4)
C9 C8 P1 C3 -176.3(4)
C9 C8 P1 Os1 69.3(4)
C7 C6 P1 C8 -44.9(5)
C7 C6 P1 C3 62.7(5)
C7 C6 P1 Os1 176.6(4)
C2 C3 P1 C8 -157.6(3)
C2 C3 P1 C6 93.2(4)
C2 C3 P1 Os1 -29.7(4)
C14 Os1 P1 C8 -67.7(3)
N1 Os1 P1 C8 118.2(2)
P2 Os1 P1 C8 127.9(2)
Cl1 Os1 P1 C8 33.3(2)
C14 Os1 P1 C6 62.9(2)
N1 Os1 P1 C6 -111.2(2)
P2 Os1 P1 C6 -101.5(2)
Cl1 Os1 P1 C6 163.9(2)
C14 Os1 P1 C3 178.3(2)
N1 Os1 P1 C3 4.2(2)
P2 Os1 P1 C3 13.9(2)
Cl1 Os1 P1 C3 -80.67(18)
C13 C12 P2 C5 50.7(5)
C13 C12 P2 C10 -57.9(5)
C13 C12 P2 Os1 165.3(3)
C4 C5 P2 C12 151.2(3)
C4 C5 P2 C10 -99.5(3)
C4 C5 P2 Os1 25.4(3)
C11 C10 P2 C12 -71.2(4)
C11 C10 P2 C5 179.6(4)
C11 C10 P2 Os1 65.9(4)
C14 Os1 P2 C12 71.8(3)
N1 Os1 P2 C12 -114.1(2)
P1 Os1 P2 C12 -123.8(2)
Cl1 Os1 P2 C12 -29.6(2)
C14 Os1 P2 C5 -173.0(2)
N1 Os1 P2 C5 1.16(19)
P1 Os1 P2 C5 -8.5(2)
Cl1 Os1 P2 C5 85.69(16)
C14 Os1 P2 C10 -58.8(2)
N1 Os1 P2 C10 115.3(2)
P1 Os1 P2 C10 105.6(2)
Cl1 Os1 P2 C10 -160.19(19)
